data_1507639
loop_
_publ_author_name
'Yan, Wuming'
'Ye, Xiaohan'
'Akhmedov, Novruz G.'
'Petersen, Jeffrey L.'
'Shi, Xiaodong'

_publ_section_title
;
 1,2,3-triazole: unique ligand in promoting iron-catalyzed propargyl
 alcohol dehydration.
;
_journal_issue 9
_journal_name_full 'Organic letters'
_journal_page_first 2358
_journal_page_last 2361
_journal_paper_doi 10.1021/ol300778e
_journal_volume 14
_journal_year 2012
_chemical_formula_sum 'C19 H16 O2'
_chemical_formula_weight 276.32
_chemical_name_systematic
; 
 ? 
;
_space_group_IT_number 14
_symmetry_cell_setting monoclinic
_symmetry_space_group_name_Hall '-P 2ybc'
_symmetry_space_group_name_H-M 'P 1 21/c 1'
_atom_sites_solution_hydrogens geom
_atom_sites_solution_primary direct
_atom_sites_solution_secondary difmap
_audit_creation_method SHELXL-97
_cell_angle_alpha 90.00
_cell_angle_beta 113.183(2)
_cell_angle_gamma 90.00
_cell_formula_units_Z 4
_cell_length_a 17.7995(16)
_cell_length_b 5.6603(5)
_cell_length_c 17.0003(18)
_cell_measurement_reflns_used 3075
_cell_measurement_temperature 293(2)
_cell_measurement_theta_max 26.08
_cell_measurement_theta_min 2.41
_cell_volume 1574.5(3)
_computing_structure_refinement 'SHELXL-97 (Sheldrick, 1997)'
_computing_structure_solution 'SHELXS-97 (Sheldrick, 1990)'
_diffrn_ambient_temperature 293(2)
_diffrn_measured_fraction_theta_full 0.980
_diffrn_measured_fraction_theta_max 0.980
_diffrn_measurement_device_type 'Siemens P4 diffractometer with SMART CCD detector'
_diffrn_radiation_monochromator graphite
_diffrn_radiation_source 'fine-focus sealed tube'
_diffrn_radiation_type MoK\a
_diffrn_radiation_wavelength 0.71073
_diffrn_reflns_av_R_equivalents 0.0442
_diffrn_reflns_av_sigmaI/netI 0.0704
_diffrn_reflns_limit_h_max 22
_diffrn_reflns_limit_h_min -22
_diffrn_reflns_limit_k_max 7
_diffrn_reflns_limit_k_min -6
_diffrn_reflns_limit_l_max 22
_diffrn_reflns_limit_l_min -21
_diffrn_reflns_number 10537
_diffrn_reflns_theta_full 27.48
_diffrn_reflns_theta_max 27.48
_diffrn_reflns_theta_min 2.49
_diffrn_standards_decay_% none
_exptl_absorpt_coefficient_mu 0.075
_exptl_absorpt_correction_T_max 0.9882
_exptl_absorpt_correction_T_min 0.9580
_exptl_absorpt_correction_type multi-scan
_exptl_absorpt_process_details SADABS
_exptl_crystal_colour colorless
_exptl_crystal_density_diffrn 1.166
_exptl_crystal_density_method 'not measured'
_exptl_crystal_F_000 584
_exptl_crystal_size_max 0.58
_exptl_crystal_size_mid 0.24
_exptl_crystal_size_min 0.16
_refine_diff_density_max 0.139
_refine_diff_density_min -0.128
_refine_diff_density_rms 0.030
_refine_ls_extinction_method none
_refine_ls_goodness_of_fit_ref 1.014
_refine_ls_hydrogen_treatment riding
_refine_ls_matrix_type full
_refine_ls_number_parameters 191
_refine_ls_number_reflns 3541
_refine_ls_number_restraints 0
_refine_ls_restrained_S_all 1.014
_refine_ls_R_factor_all 0.0906
_refine_ls_R_factor_gt 0.0493
_refine_ls_shift/su_max 0.000
_refine_ls_shift/su_mean 0.000
_refine_ls_structure_factor_coef Fsqd
_refine_ls_weighting_details 'calc w=1/[\s^2^(Fo^2^)+(0.0559P)^2^+0.0756P] where P=(Fo^2^+2Fc^2^)/3'
_refine_ls_weighting_scheme calc
_refine_ls_wR_factor_gt 0.1274
_refine_ls_wR_factor_ref 0.1507
_reflns_number_gt 2029
_reflns_number_total 3541
_reflns_threshold_expression >2sigma(I)
_cod_data_source_file ol300778e_si_002.cif
_cod_data_source_block xs46ccd
_cod_depositor_comments
;
The following automatic conversions were performed:

'_exptl_absorpt_correction_type' value 'multi-scans' was replaced
with the value 'multi-scan' as specified in the replacement file
'src/cod-tools/trunk/data/replacement-values/replacement_values.lst'.

Automatic conversion script
Id: cif_fix_values 5376 2017-05-30 11:51:03Z andrius 
;
_cod_original_sg_symbol_H-M P21/c
_cod_database_code 1507639

loop_
_symmetry_equiv_pos_as_xyz
'x, y, z'
'-x, y+1/2, -z+1/2'
'-x, -y, -z'
'x, -y-1/2, z-1/2'

loop_
_atom_site_label
_atom_site_type_symbol
_atom_site_fract_x
_atom_site_fract_y
_atom_site_fract_z
_atom_site_U_iso_or_equiv
_atom_site_adp_type
_atom_site_occupancy
_atom_site_symmetry_multiplicity
_atom_site_calc_flag
_atom_site_refinement_flags
O1 O 0.43952(9) 1.2785(3) 0.46126(11) 0.1122(6) Uani 1 1 d .
O2 O 0.52943(9) 1.4046(3) 0.41034(11) 0.1079(5) Uani 1 1 d .
H2 H 0.5361 1.5099 0.4456 0.162 Uiso 1 1 calc R
C1 C 0.29126(9) 0.6119(3) 0.23530(10) 0.0633(4) Uani 1 1 d .
C2 C 0.22964(10) 0.6389(3) 0.26946(11) 0.0631(4) Uani 1 1 d .
C3 C 0.17834(10) 0.6604(3) 0.29826(10) 0.0634(4) Uani 1 1 d .
C4 C 0.11917(9) 0.6863(2) 0.33576(9) 0.0578(4) Uani 1 1 d .
C5 C 0.05858(10) 0.5184(3) 0.32244(11) 0.0685(4) Uani 1 1 d .
H5 H 0.0551 0.3891 0.2874 0.082 Uiso 1 1 calc R
C6 C 0.00361(12) 0.5414(4) 0.36064(13) 0.0837(5) Uani 1 1 d .
H6 H -0.0369 0.4281 0.3512 0.100 Uiso 1 1 calc R
C7 C 0.00846(14) 0.7309(4) 0.41246(14) 0.0928(6) Uani 1 1 d .
H7 H -0.0283 0.7455 0.4388 0.111 Uiso 1 1 calc R
C8 C 0.06752(14) 0.8990(4) 0.42550(14) 0.0957(6) Uani 1 1 d .
H8 H 0.0704 1.0279 0.4605 0.115 Uiso 1 1 calc R
C9 C 0.12250(11) 0.8795(3) 0.38751(12) 0.0774(5) Uani 1 1 d .
H9 H 0.1620 0.9955 0.3964 0.093 Uiso 1 1 calc R
C10 C 0.36033(11) 0.7379(3) 0.26807(12) 0.0795(5) Uani 1 1 d .
H10 H 0.3994 0.7115 0.2455 0.095 Uiso 1 1 calc R
C11 C 0.38011(12) 0.9179(3) 0.33799(13) 0.0856(6) Uani 1 1 d .
H11A H 0.3974 0.8376 0.3927 0.103 Uiso 1 1 calc R
H11B H 0.3312 1.0077 0.3301 0.103 Uiso 1 1 calc R
C12 C 0.44650(11) 1.0849(3) 0.33930(13) 0.0818(5) Uani 1 1 d .
H12A H 0.4943 0.9933 0.3446 0.098 Uiso 1 1 calc R
H12B H 0.4281 1.1679 0.2851 0.098 Uiso 1 1 calc R
C13 C 0.47071(11) 1.2625(3) 0.40995(14) 0.0824(5) Uani 1 1 d .
C14 C 0.27502(9) 0.4393(3) 0.16428(10) 0.0636(4) Uani 1 1 d .
C15 C 0.22407(10) 0.2460(3) 0.15505(12) 0.0770(5) Uani 1 1 d .
H15 H 0.1978 0.2273 0.1923 0.092 Uiso 1 1 calc R
C16 C 0.21197(14) 0.0816(3) 0.09138(15) 0.0953(6) Uani 1 1 d .
H16 H 0.1780 -0.0473 0.0863 0.114 Uiso 1 1 calc R
C17 C 0.24955(14) 0.1071(4) 0.03566(15) 0.0991(7) Uani 1 1 d .
H17 H 0.2417 -0.0054 -0.0067 0.119 Uiso 1 1 calc R
C18 C 0.29925(12) 0.3001(4) 0.04228(13) 0.0919(6) Uani 1 1 d .
H18 H 0.3245 0.3183 0.0041 0.110 Uiso 1 1 calc R
C19 C 0.31138(10) 0.4663(3) 0.10586(12) 0.0748(5) Uani 1 1 d .
H19 H 0.3442 0.5973 0.1096 0.090 Uiso 1 1 calc R

loop_
_atom_site_aniso_label
_atom_site_aniso_U_11
_atom_site_aniso_U_22
_atom_site_aniso_U_33
_atom_site_aniso_U_23
_atom_site_aniso_U_13
_atom_site_aniso_U_12
O1 0.1058(10) 0.1262(11) 0.1340(12) -0.0672(10) 0.0786(10) -0.0585(9)
O2 0.0971(10) 0.1124(10) 0.1386(13) -0.0577(9) 0.0724(10) -0.0492(8)
C1 0.0552(9) 0.0664(8) 0.0694(10) -0.0099(8) 0.0258(8) -0.0029(7)
C2 0.0580(9) 0.0657(8) 0.0659(10) -0.0077(7) 0.0248(8) -0.0037(7)
C3 0.0595(9) 0.0648(8) 0.0644(10) -0.0043(7) 0.0228(8) -0.0015(7)
C4 0.0565(9) 0.0610(8) 0.0558(9) 0.0005(7) 0.0219(7) 0.0035(7)
C5 0.0707(10) 0.0685(9) 0.0698(11) -0.0080(8) 0.0312(9) -0.0059(8)
C6 0.0784(12) 0.0969(12) 0.0876(13) 0.0004(11) 0.0452(11) -0.0093(10)
C7 0.0896(14) 0.1194(15) 0.0873(14) -0.0039(13) 0.0540(12) 0.0120(13)
C8 0.1076(16) 0.0984(13) 0.0900(15) -0.0284(12) 0.0486(13) 0.0081(13)
C9 0.0782(11) 0.0724(9) 0.0829(12) -0.0187(9) 0.0330(10) -0.0048(9)
C10 0.0658(10) 0.0897(11) 0.0903(13) -0.0293(10) 0.0387(9) -0.0145(9)
C11 0.0741(12) 0.0962(12) 0.0942(14) -0.0364(11) 0.0413(10) -0.0250(10)
C12 0.0716(11) 0.0868(11) 0.0931(13) -0.0262(10) 0.0388(10) -0.0181(9)
C13 0.0652(11) 0.0852(11) 0.1032(15) -0.0299(11) 0.0401(11) -0.0210(9)
C14 0.0515(8) 0.0655(8) 0.0697(10) -0.0087(8) 0.0192(8) 0.0040(7)
C15 0.0674(11) 0.0737(9) 0.0832(12) -0.0118(9) 0.0224(9) -0.0055(8)
C16 0.0914(15) 0.0764(11) 0.0981(16) -0.0217(11) 0.0160(12) -0.0041(10)
C17 0.0939(15) 0.0947(14) 0.0837(15) -0.0299(12) 0.0082(12) 0.0249(12)
C18 0.0789(13) 0.1200(15) 0.0743(12) -0.0138(12) 0.0274(10) 0.0282(12)
C19 0.0618(10) 0.0886(11) 0.0752(11) -0.0090(9) 0.0284(9) 0.0066(9)

loop_
_atom_type_symbol
_atom_type_description
_atom_type_scat_dispersion_real
_atom_type_scat_dispersion_imag
_atom_type_scat_source
C C 0.0033 0.0016 'International Tables Vol C Tables 4.2.6.8 and 6.1.1.4'
H H 0.0000 0.0000 'International Tables Vol C Tables 4.2.6.8 and 6.1.1.4'
O O 0.0106 0.0060 'International Tables Vol C Tables 4.2.6.8 and 6.1.1.4'

loop_
_geom_angle_atom_site_label_1
_geom_angle_atom_site_label_2
_geom_angle_atom_site_label_3
_geom_angle
C10 C1 C2 119.83(14)
C10 C1 C14 122.67(15)
C2 C1 C14 117.49(13)
C3 C2 C1 179.66(19)
C2 C3 C4 177.96(16)
C5 C4 C9 118.62(15)
C5 C4 C3 121.05(13)
C9 C4 C3 120.32(14)
C6 C5 C4 120.60(15)
C7 C6 C5 120.07(18)
C6 C7 C8 119.90(19)
C7 C8 C9 120.78(17)
C8 C9 C4 120.02(17)
C1 C10 C11 125.65(16)
C10 C11 C12 112.09(15)
C13 C12 C11 114.23(15)
O1 C13 O2 122.70(16)
O1 C13 C12 124.19(16)
O2 C13 C12 113.11(17)
C15 C14 C19 118.18(15)
C15 C14 C1 121.15(16)
C19 C14 C1 120.67(14)
C16 C15 C14 120.88(19)
C17 C16 C15 120.4(2)
C16 C17 C18 119.97(19)
C17 C18 C19 119.9(2)
C18 C19 C14 120.63(18)

loop_
_geom_bond_atom_site_label_1
_geom_bond_atom_site_label_2
_geom_bond_distance
O1 C13 1.208(2)
O2 C13 1.317(2)
C1 C10 1.338(2)
C1 C2 1.437(2)
C1 C14 1.490(2)
C2 C3 1.200(2)
C3 C4 1.437(2)
C4 C5 1.388(2)
C4 C9 1.390(2)
C5 C6 1.377(2)
C6 C7 1.369(3)
C7 C8 1.370(3)
C8 C9 1.373(2)
C10 C11 1.499(2)
C11 C12 1.507(2)
C12 C13 1.494(2)
C14 C15 1.390(2)
C14 C19 1.391(2)
C15 C16 1.378(3)
C16 C17 1.365(3)
C17 C18 1.382(3)
C18 C19 1.384(2)

loop_
_cod_related_entry_id
_cod_related_entry_database
_cod_related_entry_code
1 ChemSpider 30651869
